data_2243153
loop_
_publ_author_name
'Beemarao, M.'
'Silambarasan, S.'
'Nasser, A. Jamal Abdul'
'Purushothaman, M.'
'Ravichandran, K.'

_publ_section_title
;
 Crystal structure, DFT and Hirshfeld surface analysis of
 2-amino-4-(2-chlorophenyl)-7-hydroxy-4<i>H</i>-benzo[1,2-<i>b</i>]pyran-3-carbonitrile
;
_journal_coeditor_code SJ5577
_journal_issue 11
_journal_name_full 'Acta Crystallographica Section E'
_journal_page_first 1638
_journal_page_last 1642
_journal_paper_doi 10.1107/S2056989019013537
_journal_volume 75
_journal_year 2019
_chemical_formula_iupac 'C16 H11 Cl N2 O2'
_chemical_formula_moiety 'C16 H11 Cl N2 O2'
_chemical_formula_sum 'C16 H11 Cl N2 O2'
_chemical_formula_weight 298.72
_chemical_name_systematic 2-Amino-4-(2-chlorophenyl)-7-hydroxy-4<i>H</i>-benzo[1,2-<i>b</i>]pyran-3-carbonitrile
_space_group_crystal_system monoclinic
_space_group_IT_number 14
_space_group_name_Hall '-P 2ybc'
_space_group_name_H-M_alt 'P 1 21/c 1'
_symmetry_space_group_name_Hall '-P 2ybc'
_symmetry_space_group_name_H-M 'P 1 21/c 1'
_atom_sites_solution_hydrogens geom
_audit_creation_method SHELXL-2018/3
_cell_angle_alpha 90
_cell_angle_beta 106.088(2)
_cell_angle_gamma 90
_cell_formula_units_Z 4
_cell_length_a 6.6658(3)
_cell_length_b 30.1600(16)
_cell_length_c 7.2193(4)
_cell_measurement_reflns_used 2115
_cell_measurement_temperature 296(2)
_cell_measurement_theta_max 26.705
_cell_measurement_theta_min 2.701
_cell_volume 1394.53(12)
_computing_cell_refinement
;
<i>SAINT</i> (Bruker, 2008)
;
_computing_data_collection
;
<i>APEX2</i> (Bruker, 2008)
;
_computing_data_reduction
;
<i>SAINT</i> (Bruker, 2008)
;
_computing_molecular_graphics
;
<i>ORTEP-3</i> (Farrugia, 2012)
;
_computing_publication_material
;
<i>SHELXL97</i> (Sheldrick, 2008) and <i>PLATON</i> (Spek, 2009)
;
_computing_structure_refinement
;
SHELXL2018 (Sheldrick, 2015)
;
_computing_structure_solution
;
<i>SHELXS97</i> (Sheldrick, 2008)
;
_diffrn_ambient_temperature 296(2)
_diffrn_measured_fraction_theta_full 0.999
_diffrn_measured_fraction_theta_max 0.996
_diffrn_measurement_device_type 'Bruker SMART APEXII CCD'
_diffrn_measurement_method '\w and \f scans'
_diffrn_radiation_type MoK\a
_diffrn_radiation_wavelength 0.71073
_diffrn_reflns_av_R_equivalents 0.0335
_diffrn_reflns_av_unetI/netI 0.0230
_diffrn_reflns_limit_h_max 8
_diffrn_reflns_limit_h_min -6
_diffrn_reflns_limit_k_max 38
_diffrn_reflns_limit_k_min -38
_diffrn_reflns_limit_l_max 8
_diffrn_reflns_limit_l_min -9
_diffrn_reflns_number 21888
_diffrn_reflns_theta_full 25.242
_diffrn_reflns_theta_max 26.705
_diffrn_reflns_theta_min 2.701
_diffrn_source 'fine-focus sealed tube'
_exptl_absorpt_coefficient_mu 0.279
_exptl_absorpt_correction_T_max 0.973
_exptl_absorpt_correction_T_min 0.959
_exptl_absorpt_correction_type multi-scan
_exptl_absorpt_process_details
;
(<i>SADABS</i>; Bruker, 2008)
;
_exptl_crystal_colour 'White Crystalline'
_exptl_crystal_density_diffrn 1.423
_exptl_crystal_description Block
_exptl_crystal_F_000 616
_exptl_crystal_size_max 0.150
_exptl_crystal_size_mid 0.100
_exptl_crystal_size_min 0.100
_refine_diff_density_max 0.193
_refine_diff_density_min -0.285
_refine_ls_extinction_coef 0.0061(13)
_refine_ls_extinction_expression Fc^*^=kFc[1+0.001xFc^2^\l^3^/sin(2\q)]^-1/4^
_refine_ls_extinction_method
;
SHELXL2018 (Sheldrick, 2015)
;
_refine_ls_goodness_of_fit_ref 1.054
_refine_ls_hydrogen_treatment constr
_refine_ls_matrix_type full
_refine_ls_number_parameters 191
_refine_ls_number_reflns 2941
_refine_ls_number_restraints 0
_refine_ls_restrained_S_all 1.054
_refine_ls_R_factor_all 0.0638
_refine_ls_R_factor_gt 0.0374
_refine_ls_shift/su_max 0.001
_refine_ls_shift/su_mean 0.000
_refine_ls_structure_factor_coef Fsqd
_refine_ls_weighting_details 'w=1/[\s^2^(Fo^2^)+(0.0392P)^2^+0.5426P] where P=(Fo^2^+2Fc^2^)/3'
_refine_ls_weighting_scheme calc
_refine_ls_wR_factor_gt 0.0863
_refine_ls_wR_factor_ref 0.1026
_reflns_number_gt 2115
_reflns_number_total 2941
_reflns_threshold_expression 'I > 2\s(I)'
_cod_data_source_file sj5577sup1.cif
_cod_data_source_block I
_cod_database_code 2243153
_shelx_space_group_comment
;
The symmetry employed for this shelxl refinement is uniquely defined
by the following loop, which should always be used as a source of
symmetry information in preference to the above space-group names.
They are only intended as comments.
;
_shelx_estimated_absorpt_t_min 0.959
_shelx_estimated_absorpt_t_max 0.973

loop_
_space_group_symop_operation_xyz
'x, y, z'
'-x, y+1/2, -z+1/2'
'-x, -y, -z'
'x, -y-1/2, z-1/2'

loop_
_atom_site_type_symbol
_atom_site_label
_atom_site_fract_x
_atom_site_fract_y
_atom_site_fract_z
_atom_site_U_iso_or_equiv
_atom_site_adp_type
_atom_site_calc_flag
_atom_site_occupancy
C C2 0.9057(3) 0.54802(6) -0.1320(2) 0.0342(4) Uani d 1
C C3 1.0377(3) 0.58264(5) -0.0758(2) 0.0334(4) Uani d 1
C C4 1.0200(3) 0.61567(5) 0.0772(2) 0.0314(4) Uani d 1
H H4 1.156330 0.618094 0.172872 0.038 Uiso calc 1
C C5 0.8634(3) 0.59885(5) 0.1766(2) 0.0314(4) Uani d 1
C C6 0.8329(3) 0.62022(6) 0.3376(3) 0.0379(4) Uani d 1
H H6 0.915142 0.644648 0.387878 0.045 Uiso calc 1
C C7 0.6839(3) 0.60615(6) 0.4248(3) 0.0408(4) Uani d 1
H H7 0.665264 0.621197 0.531266 0.049 Uiso calc 1
C C8 0.5627(3) 0.56954(6) 0.3525(3) 0.0379(4) Uani d 1
C C9 0.5916(3) 0.54711(6) 0.1960(3) 0.0398(4) Uani d 1
H H9 0.512626 0.522076 0.148322 0.048 Uiso calc 1
C C10 0.7398(3) 0.56246(6) 0.1111(2) 0.0335(4) Uani d 1
C C11 0.9601(3) 0.66108(5) -0.0142(2) 0.0322(4) Uani d 1
C C12 0.7556(3) 0.66946(6) -0.1204(3) 0.0400(4) Uani d 1
H H12 0.654979 0.647668 -0.127966 0.048 Uiso calc 1
C C13 0.6976(4) 0.70909(7) -0.2149(3) 0.0539(5) Uani d 1
H H13 0.559727 0.713738 -0.285481 0.065 Uiso calc 1
C C14 0.8442(4) 0.74176(7) -0.2045(4) 0.0621(6) Uani d 1
H H14 0.805563 0.768466 -0.268905 0.075 Uiso calc 1
C C15 1.0465(4) 0.73504(7) -0.0995(4) 0.0600(6) Uani d 1
H H15 1.145714 0.757164 -0.091365 0.072 Uiso calc 1
C C16 1.1027(3) 0.69495(6) -0.0052(3) 0.0446(5) Uani d 1
C C17 1.1869(3) 0.58941(6) -0.1782(3) 0.0402(4) Uani d 1
O O1 0.7539(2) 0.53801(4) -0.04856(18) 0.0420(3) Uani d 1
O O2 0.4103(2) 0.55394(5) 0.4287(2) 0.0552(4) Uani d 1
H H2 0.406537 0.569128 0.521925 0.083 Uiso calc 1
Cl Cl1 1.36070(9) 0.68831(2) 0.12960(12) 0.0757(2) Uani d 1
N N1 0.9057(3) 0.51897(5) -0.2734(2) 0.0455(4) Uani d 1
H H1A 0.816166 0.497735 -0.298713 0.055 Uiso calc 1
H H1B 0.995343 0.521634 -0.338516 0.055 Uiso calc 1
N N2 1.3050(3) 0.59408(7) -0.2655(3) 0.0608(5) Uani d 1

loop_
_atom_site_aniso_label
_atom_site_aniso_U_11
_atom_site_aniso_U_22
_atom_site_aniso_U_33
_atom_site_aniso_U_12
_atom_site_aniso_U_13
_atom_site_aniso_U_23
C2 0.0376(10) 0.0333(9) 0.0359(9) 0.0032(7) 0.0174(8) -0.0023(7)
C3 0.0336(9) 0.0322(9) 0.0385(10) 0.0028(7) 0.0169(8) -0.0012(7)
C4 0.0314(9) 0.0305(9) 0.0334(9) -0.0007(7) 0.0110(7) -0.0026(7)
C5 0.0339(9) 0.0306(9) 0.0310(9) 0.0025(7) 0.0113(7) 0.0014(7)
C6 0.0474(11) 0.0339(9) 0.0335(9) -0.0043(8) 0.0132(8) -0.0054(7)
C7 0.0556(12) 0.0392(10) 0.0332(10) 0.0003(9) 0.0215(9) -0.0050(8)
C8 0.0423(10) 0.0419(10) 0.0349(10) -0.0008(8) 0.0198(8) 0.0007(8)
C9 0.0442(11) 0.0394(10) 0.0403(10) -0.0071(8) 0.0192(9) -0.0085(8)
C10 0.0391(10) 0.0340(9) 0.0308(9) 0.0008(7) 0.0155(8) -0.0042(7)
C11 0.0384(10) 0.0298(8) 0.0329(9) -0.0008(7) 0.0172(8) -0.0043(7)
C12 0.0434(11) 0.0373(10) 0.0395(10) -0.0014(8) 0.0117(9) -0.0021(8)
C13 0.0610(14) 0.0490(12) 0.0493(12) 0.0128(10) 0.0113(10) 0.0079(10)
C14 0.0862(18) 0.0437(12) 0.0623(15) 0.0089(12) 0.0303(13) 0.0165(11)
C15 0.0759(16) 0.0375(11) 0.0783(16) -0.0104(11) 0.0407(14) 0.0059(11)
C16 0.0445(11) 0.0405(10) 0.0554(12) -0.0057(8) 0.0248(10) -0.0037(9)
C17 0.0408(11) 0.0408(10) 0.0433(11) -0.0024(8) 0.0188(9) -0.0082(8)
O1 0.0484(8) 0.0419(7) 0.0444(7) -0.0136(6) 0.0274(6) -0.0159(6)
O2 0.0659(10) 0.0596(9) 0.0547(9) -0.0182(7) 0.0409(8) -0.0158(7)
Cl1 0.0392(3) 0.0653(4) 0.1207(6) -0.0156(3) 0.0190(3) -0.0037(4)
N1 0.0532(10) 0.0422(9) 0.0511(10) -0.0077(8) 0.0309(8) -0.0147(7)
N2 0.0571(12) 0.0748(13) 0.0627(12) -0.0146(10) 0.0368(10) -0.0200(10)

loop_
_atom_type_symbol
_atom_type_description
_atom_type_scat_dispersion_real
_atom_type_scat_dispersion_imag
_atom_type_scat_source
C C 0.0033 0.0016 'International Tables Vol C Tables 4.2.6.8 and 6.1.1.4'
H H 0.0000 0.0000 'International Tables Vol C Tables 4.2.6.8 and 6.1.1.4'
O O 0.0106 0.0060 'International Tables Vol C Tables 4.2.6.8 and 6.1.1.4'
Cl Cl 0.1484 0.1585 'International Tables Vol C Tables 4.2.6.8 and 6.1.1.4'
N N 0.0061 0.0033 'International Tables Vol C Tables 4.2.6.8 and 6.1.1.4'

loop_
_geom_angle_atom_site_label_1
_geom_angle_atom_site_label_2
_geom_angle_atom_site_label_3
_geom_angle
N1 C2 O1 110.58(15)
N1 C2 C3 126.39(16)
O1 C2 C3 123.03(15)
C2 C3 C17 116.70(15)
C2 C3 C4 123.38(15)
C17 C3 C4 119.72(15)
C5 C4 C3 109.23(13)
C5 C4 C11 112.01(13)
C3 C4 C11 109.81(13)
C5 C4 H4 108.6
C3 C4 H4 108.6
C11 C4 H4 108.6
C10 C5 C6 116.37(15)
C10 C5 C4 122.16(15)
C6 C5 C4 121.44(15)
C7 C6 C5 121.86(17)
C7 C6 H6 119.1
C5 C6 H6 119.1
C6 C7 C8 119.46(16)
C6 C7 H7 120.3
C8 C7 H7 120.3
O2 C8 C9 116.76(16)
O2 C8 C7 123.03(16)
C9 C8 C7 120.21(16)
C8 C9 C10 118.71(17)
C8 C9 H9 120.6
C10 C9 H9 120.6
C5 C10 C9 123.36(16)
C5 C10 O1 122.36(15)
C9 C10 O1 114.28(15)
C16 C11 C12 116.58(17)
C16 C11 C4 123.24(16)
C12 C11 C4 120.11(15)
C13 C12 C11 121.94(18)
C13 C12 H12 119.0
C11 C12 H12 119.0
C14 C13 C12 119.8(2)
C14 C13 H13 120.1
C12 C13 H13 120.1
C15 C14 C13 120.1(2)
C15 C14 H14 120.0
C13 C14 H14 120.0
C14 C15 C16 119.5(2)
C14 C15 H15 120.3
C16 C15 H15 120.3
C11 C16 C15 122.1(2)
C11 C16 Cl1 120.11(15)
C15 C16 Cl1 117.79(16)
N2 C17 C3 178.0(2)
C2 O1 C10 118.87(13)
C8 O2 H2 109.5
C2 N1 H1A 120.0
C2 N1 H1B 120.0
H1A N1 H1B 120.0

loop_
_geom_bond_atom_site_label_1
_geom_bond_atom_site_label_2
_geom_bond_distance
C2 N1 1.345(2)
C2 O1 1.347(2)
C2 C3 1.353(2)
C3 C17 1.408(2)
C3 C4 1.516(2)
C4 C5 1.509(2)
C4 C11 1.525(2)
C4 H4 0.9800
C5 C10 1.375(2)
C5 C6 1.393(2)
C6 C7 1.382(3)
C6 H6 0.9300
C7 C8 1.382(3)
C7 H7 0.9300
C8 O2 1.366(2)
C8 C9 1.376(2)
C9 C10 1.379(2)
C9 H9 0.9300
C10 O1 1.3932(19)
C11 C16 1.385(2)
C11 C12 1.389(2)
C12 C13 1.377(3)
C12 H12 0.9300
C13 C14 1.375(3)
C13 H13 0.9300
C14 C15 1.367(3)
C14 H14 0.9300
C15 C16 1.387(3)
C15 H15 0.9300
C16 Cl1 1.737(2)
C17 N2 1.146(2)
O2 H2 0.8200
N1 H1A 0.8600
N1 H1B 0.8600

loop_
_geom_hbond_atom_site_label_D
_geom_hbond_atom_site_label_H
_geom_hbond_atom_site_label_A
_geom_hbond_site_symmetry_A
_geom_hbond_distance_DH
_geom_hbond_distance_HA
_geom_hbond_distance_DA
_geom_hbond_angle_DHA
_geom_hbond_publ_flag
N1 H1A O2 3_665 0.86 2.19 3.037(2) 167.4 yes
C9 H9 O1 3_665 0.93 2.50 3.416(2) 168.3 yes
O2 H2 N2 1_456 0.82 1.99 2.773(2) 159.9 yes
C4 H4 Cl1 1_555 0.98 2.58 3.102(2) 113 yes
C12 H12 <i>Cg</i>1 1_555 0.93 2.74 3.085(2) 103 yes
C12 H12 <i>Cg</i>4 1_555 0.93 2.83 3.291(2) 112 yes
C14 H14 <i>Cg</i>3 4_555 0.93 2.85 3.494(2) 127 yes

loop_
_geom_torsion_atom_site_label_1
_geom_torsion_atom_site_label_2
_geom_torsion_atom_site_label_3
_geom_torsion_atom_site_label_4
_geom_torsion
N1 C2 C3 C17 1.4(3)
O1 C2 C3 C17 -179.18(17)
N1 C2 C3 C4 176.25(17)
O1 C2 C3 C4 -4.3(3)
C2 C3 C4 C5 10.3(2)
C17 C3 C4 C5 -175.06(16)
C2 C3 C4 C11 -112.94(19)
C17 C3 C4 C11 61.7(2)
C3 C4 C5 C10 -8.7(2)
C11 C4 C5 C10 113.14(18)
C3 C4 C5 C6 172.89(16)
C11 C4 C5 C6 -65.2(2)
C10 C5 C6 C7 -1.2(3)
C4 C5 C6 C7 177.30(17)
C5 C6 C7 C8 0.8(3)
C6 C7 C8 O2 -179.04(18)
C6 C7 C8 C9 0.5(3)
O2 C8 C9 C10 178.20(17)
C7 C8 C9 C10 -1.4(3)
C6 C5 C10 C9 0.3(3)
C4 C5 C10 C9 -178.19(17)
C6 C5 C10 O1 179.99(16)
C4 C5 C10 O1 1.5(3)
C8 C9 C10 C5 1.0(3)
C8 C9 C10 O1 -178.75(16)
C5 C4 C11 C16 138.04(17)
C3 C4 C11 C16 -100.42(19)
C5 C4 C11 C12 -45.1(2)
C3 C4 C11 C12 76.49(19)
C16 C11 C12 C13 1.1(3)
C4 C11 C12 C13 -176.05(17)
C11 C12 C13 C14 -0.3(3)
C12 C13 C14 C15 -0.5(3)
C13 C14 C15 C16 0.5(3)
C12 C11 C16 C15 -1.0(3)
C4 C11 C16 C15 175.98(18)
C12 C11 C16 Cl1 178.20(13)
C4 C11 C16 Cl1 -4.8(2)
C14 C15 C16 C11 0.3(3)
C14 C15 C16 Cl1 -178.97(18)
N1 C2 O1 C10 175.17(15)
C3 C2 O1 C10 -4.3(3)
C5 C10 O1 C2 5.7(3)
C9 C10 O1 C2 -174.53(16)

_cod_database_fobs_code 2243153
